data_2228708
loop_
_publ_author_name
'Lemmerer, Andreas'

_publ_section_title
;
 3-(Pyridin-3-yl)propionic acid
;
_journal_coeditor_code FJ2372
_journal_issue 1
_journal_name_full 'Acta Crystallographica Section E'
_journal_page_first o215
_journal_paper_doi 10.1107/S1600536810052384
_journal_volume 67
_journal_year 2011
_chemical_formula_iupac 'C8 H9 N O2'
_chemical_formula_moiety 'C8 H9 N O2'
_chemical_formula_sum 'C8 H9 N O2'
_chemical_formula_weight 151.16
_chemical_name_systematic
;
3-(Pyridin-3-yl)propionic acid
;
_space_group_IT_number 14
_symmetry_cell_setting monoclinic
_symmetry_space_group_name_Hall '-P 2ybc'
_symmetry_space_group_name_H-M 'P 1 21/c 1'
_audit_creation_method 'WinGX routine CIF_UPDATE'
_cell_angle_alpha 90
_cell_angle_beta 92.566(5)
_cell_angle_gamma 90
_cell_formula_units_Z 4
_cell_length_a 6.7157(4)
_cell_length_b 14.6544(13)
_cell_length_c 7.2993(6)
_cell_measurement_reflns_used 3866
_cell_measurement_temperature 173(2)
_cell_measurement_theta_max 30.03
_cell_measurement_theta_min 0.41
_cell_volume 717.64(10)
_computing_cell_refinement 'DENZO (Otwinowski & Minor, 1997) and COLLECT (Nonius, 1998)'
_computing_data_collection 'COLLECT (Nonius, 1998)'
_computing_data_reduction 'DENZO (Otwinowski & Minor, 1997) and COLLECT (Nonius, 1998)'
_computing_molecular_graphics
;
ORTEP-3 for Windows (Farrugia, 1997) and DIAMOND (Brandenburg,
1999)
;
_computing_publication_material
;
WinGX (Farrugia, 1999) and PLATON (Spek, 2009)
;
_computing_structure_refinement 'SHELXL97 (Sheldrick, 2008)'
_computing_structure_solution 'SHELXS97 (Sheldrick, 2008)'
_diffrn_ambient_temperature 173(2)
_diffrn_measured_fraction_theta_full 0.998
_diffrn_measured_fraction_theta_max 0.998
_diffrn_measurement_device_type 'Nonius KappaCCD area-detector'
_diffrn_measurement_method '2.0\% \p and \w'
_diffrn_radiation_type MoK\a
_diffrn_radiation_wavelength 0.71073
_diffrn_reflns_av_R_equivalents 0.0514
_diffrn_reflns_limit_h_max 7
_diffrn_reflns_limit_h_min -8
_diffrn_reflns_limit_k_max 19
_diffrn_reflns_limit_k_min -19
_diffrn_reflns_limit_l_max 9
_diffrn_reflns_limit_l_min -9
_diffrn_reflns_number 10553
_diffrn_reflns_theta_full 28
_diffrn_reflns_theta_max 28
_diffrn_reflns_theta_min 3.04
_diffrn_standards_number 0
_exptl_absorpt_coefficient_mu 0.102
_exptl_absorpt_correction_T_max 0.9952
_exptl_absorpt_correction_T_min 0.9667
_exptl_absorpt_correction_type integration
_exptl_absorpt_process_details '(XPREP; Bruker, 1999)'
_exptl_crystal_colour colourless
_exptl_crystal_density_diffrn 1.399
_exptl_crystal_density_method 'not measured'
_exptl_crystal_description plate
_exptl_crystal_F_000 320
_exptl_crystal_size_max 0.42
_exptl_crystal_size_mid 0.27
_exptl_crystal_size_min 0.04
_refine_diff_density_max 0.257
_refine_diff_density_min -0.264
_refine_ls_extinction_method none
_refine_ls_goodness_of_fit_ref 1.018
_refine_ls_hydrogen_treatment constr
_refine_ls_matrix_type full
_refine_ls_number_parameters 101
_refine_ls_number_reflns 1729
_refine_ls_number_restraints 0
_refine_ls_restrained_S_all 1.018
_refine_ls_R_factor_gt 0.0401
_refine_ls_shift/su_max 0
_refine_ls_structure_factor_coef Fsqd
_refine_ls_weighting_details 'calc w=1/[\s^2^(Fo^2^)+(0.0616P)^2^+0.1772P] where P=(Fo^2^+2Fc^2^)/3'
_refine_ls_weighting_scheme calc
_refine_ls_wR_factor_ref 0.1146
_reflns_number_gt 1341
_reflns_number_total 1729
_reflns_threshold_expression I>2sigma(I)
_cod_data_source_file fj2372.cif
_cod_data_source_block I
_cod_original_sg_symbol_H-M 'P 21/c'
_cod_database_code 2228708
_cod_database_fobs_code 2228708

loop_
_symmetry_equiv_pos_as_xyz
'x, y, z'
'-x, y+1/2, -z+1/2'
'-x, -y, -z'
'x, -y-1/2, z-1/2'

loop_
_atom_site_type_symbol
_atom_site_label
_atom_site_fract_x
_atom_site_fract_y
_atom_site_fract_z
_atom_site_U_iso_or_equiv
_atom_site_adp_type
_atom_site_calc_flag
_atom_site_refinement_flags
_atom_site_occupancy
_atom_site_disorder_assembly
_atom_site_disorder_group
C C1 0.61989(17) 0.67074(7) 0.12796(15) 0.0187(3) Uani d . 1 . .
C C2 0.71028(18) 0.75445(8) 0.16533(16) 0.0198(3) Uani d . 1 . .
H H2 0.8419 0.755 0.2186 0.024 Uiso calc R 1 . .
C C3 0.43377(18) 0.83489(8) 0.05545(16) 0.0229(3) Uani d . 1 . .
H H3 0.3693 0.8916 0.0312 0.028 Uiso calc R 1 . .
C C4 0.33224(19) 0.75458(8) 0.01309(18) 0.0242(3) Uani d . 1 . .
H H4 0.2003 0.7561 -0.0395 0.029 Uiso calc R 1 . .
C C5 0.42692(18) 0.67253(8) 0.04903(16) 0.0221(3) Uani d . 1 . .
H H5 0.3602 0.6169 0.0198 0.026 Uiso calc R 1 . .
C C6 0.71897(18) 0.57984(8) 0.16581(17) 0.0236(3) Uani d . 1 . .
H H6A 0.7149 0.5443 0.0503 0.028 Uiso calc R 1 . .
H H6B 0.6391 0.5461 0.2543 0.028 Uiso calc R 1 . .
C C7 0.93261(17) 0.58303(8) 0.24056(16) 0.0215(3) Uani d . 1 . .
H H7A 0.9366 0.6121 0.3631 0.026 Uiso calc R 1 . .
H H7B 1.0116 0.6214 0.159 0.026 Uiso calc R 1 . .
C C8 1.02756(18) 0.48938(7) 0.25664(16) 0.0206(3) Uani d . 1 . .
N N1 0.61911(15) 0.83489(6) 0.12917(14) 0.0212(3) Uani d . 1 . .
O O1 1.21073(13) 0.49226(6) 0.32765(13) 0.0294(3) Uani d . 1 . .
H H1 1.2566 0.439 0.3362 0.044 Uiso calc R 1 . .
O O2 0.94438(13) 0.41935(6) 0.20706(13) 0.0315(3) Uani d . 1 . .

loop_
_atom_site_aniso_label
_atom_site_aniso_U_11
_atom_site_aniso_U_22
_atom_site_aniso_U_33
_atom_site_aniso_U_12
_atom_site_aniso_U_13
_atom_site_aniso_U_23
C1 0.0190(6) 0.0172(6) 0.0201(6) 0.0000(4) 0.0022(4) 0.0003(4)
C2 0.0191(6) 0.0182(6) 0.0220(6) -0.0004(4) -0.0009(4) 0.0008(4)
C3 0.0229(6) 0.0203(6) 0.0255(6) 0.0032(5) 0.0000(5) 0.0035(4)
C4 0.0187(6) 0.0262(6) 0.0273(6) -0.0001(5) -0.0029(5) 0.0026(5)
C5 0.0214(6) 0.0195(6) 0.0254(6) -0.0038(4) 0.0007(5) -0.0011(4)
C6 0.0223(6) 0.0152(5) 0.0334(7) -0.0005(4) 0.0004(5) -0.0006(5)
C7 0.0224(6) 0.0145(5) 0.0276(6) 0.0003(4) 0.0002(5) 0.0002(4)
C8 0.0218(6) 0.0173(6) 0.0228(6) -0.0006(4) 0.0017(5) -0.0001(4)
N1 0.0231(5) 0.0166(5) 0.0238(5) -0.0002(4) -0.0004(4) 0.0011(4)
O1 0.0255(5) 0.0153(4) 0.0462(6) 0.0024(3) -0.0115(4) -0.0022(4)
O2 0.0256(5) 0.0172(4) 0.0510(6) -0.0014(3) -0.0074(4) -0.0048(4)

loop_
_atom_type_symbol
_atom_type_description
_atom_type_scat_dispersion_real
_atom_type_scat_dispersion_imag
_atom_type_scat_source
C C 0.0033 0.0016 'International Tables Vol C Tables 4.2.6.8 and 6.1.1.4'
H H 0 0 'International Tables Vol C Tables 4.2.6.8 and 6.1.1.4'
N N 0.0061 0.0033 'International Tables Vol C Tables 4.2.6.8 and 6.1.1.4'
O O 0.0106 0.006 'International Tables Vol C Tables 4.2.6.8 and 6.1.1.4'

loop_
_geom_angle_atom_site_label_1
_geom_angle_atom_site_label_2
_geom_angle_atom_site_label_3
_geom_angle_site_symmetry_1
_geom_angle_site_symmetry_3
_geom_angle
_geom_angle_publ_flag
C2 C1 C5 . . 117.00(10) ?
C2 C1 C6 . . 123.91(10) ?
C5 C1 C6 . . 119.09(10) ?
N1 C2 C1 . . 122.84(11) ?
N1 C2 H2 . . 118.6 ?
C1 C2 H2 . . 118.6 ?
N1 C3 C4 . . 122.01(11) ?
N1 C3 H3 . . 119 ?
C4 C3 H3 . . 119 ?
C5 C4 C3 . . 118.62(11) ?
C5 C4 H4 . . 120.7 ?
C3 C4 H4 . . 120.7 ?
C4 C5 C1 . . 120.44(11) ?
C4 C5 H5 . . 119.8 ?
C1 C5 H5 . . 119.8 ?
C1 C6 C7 . . 116.24(10) ?
C1 C6 H6A . . 108.2 ?
C7 C6 H6A . . 108.2 ?
C1 C6 H6B . . 108.2 ?
C7 C6 H6B . . 108.2 ?
H6A C6 H6B . . 107.4 ?
C6 C7 C8 . . 112.89(9) ?
C6 C7 H7A . . 109 ?
C8 C7 H7A . . 109 ?
C6 C7 H7B . . 109 ?
C8 C7 H7B . . 109 ?
H7A C7 H7B . . 107.8 ?
O2 C8 O1 . . 123.65(10) ?
O2 C8 C7 . . 123.72(11) ?
O1 C8 C7 . . 112.62(9) ?
C3 N1 C2 . . 119.09(10) ?
C8 O1 H1 . . 109.5 ?

loop_
_geom_bond_atom_site_label_1
_geom_bond_atom_site_label_2
_geom_bond_site_symmetry_2
_geom_bond_distance
_geom_bond_publ_flag
C1 C2 . 1.3903(16) ?
C1 C5 . 1.3947(17) ?
C1 C6 . 1.5090(16) ?
C2 N1 . 1.3489(15) ?
C2 H2 . 0.95 ?
C3 N1 . 1.3338(16) ?
C3 C4 . 1.3881(17) ?
C3 H3 . 0.95 ?
C4 C5 . 1.3798(17) ?
C4 H4 . 0.95 ?
C5 H5 . 0.95 ?
C6 C7 . 1.5127(16) ?
C6 H6A . 0.99 ?
C6 H6B . 0.99 ?
C7 C8 . 1.5156(15) ?
C7 H7A . 0.99 ?
C7 H7B . 0.99 ?
C8 O2 . 1.2157(14) ?
C8 O1 . 1.3140(15) ?
O1 H1 . 0.84 ?

loop_
_geom_hbond_atom_site_label_D
_geom_hbond_atom_site_label_H
_geom_hbond_atom_site_label_A
_geom_hbond_site_symmetry_A
_geom_hbond_distance_DH
_geom_hbond_distance_HA
_geom_hbond_distance_DA
_geom_hbond_angle_DHA
O1 H1 N1 2_745 0.84 1.75 2.5868(13) 172
C3 H3 O1 4_475 0.95 2.47 3.3468(15) 154
C5 H5 O2 3_665 0.95 2.63 3.3328(15) 131

loop_
_geom_torsion_atom_site_label_1
_geom_torsion_atom_site_label_2
_geom_torsion_atom_site_label_3
_geom_torsion_atom_site_label_4
_geom_torsion_site_symmetry_1
_geom_torsion_site_symmetry_2
_geom_torsion_site_symmetry_3
_geom_torsion_site_symmetry_4
_geom_torsion
_geom_torsion_publ_flag
C5 C1 C2 N1 . . . . 0.27(18) ?
C6 C1 C2 N1 . . . . 179.56(11) ?
N1 C3 C4 C5 . . . . 0.09(19) ?
C3 C4 C5 C1 . . . . 0.63(18) ?
C2 C1 C5 C4 . . . . -0.79(18) ?
C6 C1 C5 C4 . . . . 179.88(10) ?
C2 C1 C6 C7 . . . . -2.95(17) ?
C5 C1 C6 C7 . . . . 176.33(10) ?
C1 C6 C7 C8 . . . . -174.20(10) ?
C6 C7 C8 O2 . . . . 3.16(17) ?
C6 C7 C8 O1 . . . . -177.75(10) ?
C4 C3 N1 C2 . . . . -0.62(18) ?
C1 C2 N1 C3 . . . . 0.43(18) ?

loop_
_cod_related_entry_id
_cod_related_entry_database
_cod_related_entry_code
1 ChemSpider 227872
